data_4332787
loop_
_publ_author_name
'Chen, Wei-Zhong'
'Ren, Tong'

_publ_section_title
;
 Preparation and Characterization of a Family of Ru2Compounds Bearing
 Iodo/Ethynyl Substituents on the Periphery
;
_journal_issue 20
_journal_name_full 'Inorganic Chemistry'
_journal_page_first 8156
_journal_page_last 8164
_journal_paper_doi 10.1021/ic0608389
_journal_volume 45
_journal_year 2006
_chemical_formula_sum 'C60 H40 Cl13 N8 O Ru2 Si'
_chemical_formula_weight 1580.08
_chemical_name_systematic
; 
 ? 
;
_space_group_IT_number 2
_symmetry_cell_setting triclinic
_symmetry_space_group_name_Hall '-P 1'
_symmetry_space_group_name_H-M 'P -1'
_atom_sites_solution_hydrogens geom
_atom_sites_solution_primary direct
_atom_sites_solution_secondary difmap
_audit_creation_method SHELXL-97
_cell_angle_alpha 89.144(7)
_cell_angle_beta 87.640(14)
_cell_angle_gamma 80.432(10)
_cell_formula_units_Z 2
_cell_length_a 13.2166(12)
_cell_length_b 14.0803(14)
_cell_length_c 18.807(3)
_cell_measurement_reflns_used 5342
_cell_measurement_temperature 300(2)
_cell_measurement_theta_max 23.808
_cell_measurement_theta_min 2.201
_cell_volume 3448.1(7)
_computing_cell_refinement 'Bruker SMART'
_computing_data_collection 'Bruker SMART'
_computing_data_reduction 'Bruker SAINT'
_computing_molecular_graphics 'Bruker SHELXTL'
_computing_publication_material 'Bruker SHELXTL'
_computing_structure_refinement 'SHELXL-97 (Sheldrick, 1997)'
_computing_structure_solution 'SHELXS-97 (Sheldrick, 1990)'
_diffrn_ambient_temperature 300(2)
_diffrn_measured_fraction_theta_full 0.989
_diffrn_measured_fraction_theta_max 0.989
_diffrn_measurement_device_type 'CCD area detector'
_diffrn_measurement_method 'phi and omega scans'
_diffrn_radiation_monochromator graphite
_diffrn_radiation_source 'fine-focus sealed tube'
_diffrn_radiation_type MoK\a
_diffrn_radiation_wavelength 0.71073
_diffrn_reflns_av_R_equivalents 0.0286
_diffrn_reflns_av_sigmaI/netI 0.0630
_diffrn_reflns_limit_h_max 15
_diffrn_reflns_limit_h_min -15
_diffrn_reflns_limit_k_max 16
_diffrn_reflns_limit_k_min -14
_diffrn_reflns_limit_l_max 22
_diffrn_reflns_limit_l_min -22
_diffrn_reflns_number 18416
_diffrn_reflns_theta_full 25.00
_diffrn_reflns_theta_max 25.00
_diffrn_reflns_theta_min 1.82
_exptl_absorpt_coefficient_mu 1.004
_exptl_absorpt_correction_T_max 1.000000
_exptl_absorpt_correction_T_min 0.842212
_exptl_absorpt_correction_type empirical
_exptl_absorpt_process_details
; 
  SADABS, Absorption corrections using Bruker CCD based on the method of 
  Bob Blessing.  Acta Cryst. 1995, A51, 33 
;
_exptl_crystal_colour Black
_exptl_crystal_density_diffrn 1.522
_exptl_crystal_density_method 'not measured'
_exptl_crystal_description Block
_exptl_crystal_F_000 1574
_exptl_crystal_size_max 0.28
_exptl_crystal_size_mid 0.21
_exptl_crystal_size_min 0.06
_refine_diff_density_max 1.166
_refine_diff_density_min -1.125
_refine_diff_density_rms 0.095
_refine_ls_extinction_method none
_refine_ls_goodness_of_fit_ref 1.013
_refine_ls_hydrogen_treatment mixed
_refine_ls_matrix_type full
_refine_ls_number_parameters 659
_refine_ls_number_reflns 12003
_refine_ls_number_restraints 0
_refine_ls_restrained_S_all 1.013
_refine_ls_R_factor_all 0.0847
_refine_ls_R_factor_gt 0.0534
_refine_ls_shift/su_max 0.014
_refine_ls_shift/su_mean 0.000
_refine_ls_structure_factor_coef Fsqd
_refine_ls_weighting_details 'calc w=1/[\s^2^(Fo^2^)+(0.0810P)^2^+0.0000P] where P=(Fo^2^+2Fc^2^)/3'
_refine_ls_weighting_scheme calc
_refine_ls_wR_factor_gt 0.1436
_refine_ls_wR_factor_ref 0.1559
_reflns_number_gt 7410
_reflns_number_total 12003
_reflns_threshold_expression >2sigma(I)
_cod_data_source_file ic0608389sup1.cif
_cod_data_source_block comp6a
_cod_depositor_comments
;
The following automatic conversions were performed:

'_symmetry_cell_setting' value 'Triclinic' changed to 'triclinic'
according to /home/saulius/struct/CIF-dictionaries/cif_core.dic
dictionary named 'cif_core.dic' version 2.4.2 from 2011-04-26.

Automatic conversion script
Id: cif_fix_values 1891 2012-01-12 08:04:46Z andrius 
;
_cod_original_sg_symbol_H-M P-1
_cod_database_code 4332787

loop_
_symmetry_equiv_pos_as_xyz
'x, y, z'
'-x, -y, -z'

loop_
_atom_site_label
_atom_site_type_symbol
_atom_site_fract_x
_atom_site_fract_y
_atom_site_fract_z
_atom_site_U_iso_or_equiv
_atom_site_adp_type
_atom_site_occupancy
_atom_site_symmetry_multiplicity
_atom_site_calc_flag
_atom_site_refinement_flags
Ru1 Ru 0.81255(3) 0.87307(3) 0.23004(2) 0.04321(14) Uani 1 1 d .
Ru2 Ru 0.93407(3) 0.76294(3) 0.28759(2) 0.04412(14) Uani 1 1 d .
C1 C 0.7777(4) 0.6728(4) 0.2218(3) 0.0523(14) Uani 1 1 d .
C2 C 0.8557(5) 0.5732(4) 0.3176(3) 0.0711(18) Uani 1 1 d .
H2A H 0.8386 0.5197 0.2922 0.107 Uiso 1 1 calc R
H2B H 0.8085 0.5878 0.3576 0.107 Uiso 1 1 calc R
H2C H 0.9243 0.5569 0.3339 0.107 Uiso 1 1 calc R
C3 C 0.6980(6) 0.7685(5) 0.1236(3) 0.080(2) Uani 1 1 d .
H3A H 0.6775 0.7082 0.1128 0.120 Uiso 1 1 calc R
H3B H 0.7406 0.7871 0.0850 0.120 Uiso 1 1 calc R
H3C H 0.6381 0.8169 0.1301 0.120 Uiso 1 1 calc R
C4 C 0.7211(5) 0.5942(4) 0.2005(3) 0.0560(15) Uani 1 1 d .
C5 C 0.7598(5) 0.5303(5) 0.1494(4) 0.0744(19) Uani 1 1 d .
H5A H 0.8231 0.5345 0.1273 0.089 Uiso 1 1 calc R
C6 C 0.7066(6) 0.4585(5) 0.1294(4) 0.087(2) Uani 1 1 d .
H6A H 0.7347 0.4152 0.0942 0.104 Uiso 1 1 calc R
C7 C 0.6133(5) 0.4511(4) 0.1611(4) 0.0681(17) Uani 1 1 d .
C8 C 0.5749(5) 0.5143(5) 0.2140(4) 0.0760(19) Uani 1 1 d .
H8A H 0.5127 0.5086 0.2373 0.091 Uiso 1 1 calc R
C9 C 0.6270(5) 0.5861(5) 0.2331(4) 0.0730(19) Uani 1 1 d .
H9A H 0.5989 0.6296 0.2682 0.088 Uiso 1 1 calc R
C10 C 0.5593(6) 0.3753(5) 0.1418(4) 0.085(2) Uani 1 1 d .
C11 C 0.5145(6) 0.3124(5) 0.1260(4) 0.095(2) Uani 1 1 d .
C12 C 0.5247(10) 0.1408(8) 0.0299(7) 0.200(6) Uani 1 1 d .
H12A H 0.5874 0.1092 0.0496 0.300 Uiso 1 1 calc R
H12B H 0.5402 0.1814 -0.0092 0.300 Uiso 1 1 calc R
H12C H 0.4869 0.0934 0.0134 0.300 Uiso 1 1 calc R
C13 C 0.4194(9) 0.1475(8) 0.1803(6) 0.179(6) Uani 1 1 d .
H13A H 0.4828 0.1142 0.1980 0.269 Uiso 1 1 calc R
H13B H 0.3764 0.1016 0.1691 0.269 Uiso 1 1 calc R
H13C H 0.3851 0.1909 0.2158 0.269 Uiso 1 1 calc R
C14 C 0.3212(8) 0.2803(8) 0.0672(6) 0.149(4) Uani 1 1 d .
H14A H 0.2838 0.3171 0.1052 0.224 Uiso 1 1 calc R
H14B H 0.2816 0.2342 0.0509 0.224 Uiso 1 1 calc R
H14C H 0.3341 0.3227 0.0286 0.224 Uiso 1 1 calc R
C15 C 0.9914(4) 0.7944(4) 0.1372(3) 0.0494(13) Uani 1 1 d .
H15A H 1.0308 0.7848 0.0950 0.059 Uiso 1 1 calc R
C16 C 0.8910(4) 0.9229(4) 0.0786(3) 0.0474(13) Uani 1 1 d .
C17 C 0.8853(4) 0.8831(4) 0.0122(3) 0.0566(15) Uani 1 1 d .
H17A H 0.8971 0.8165 0.0072 0.068 Uiso 1 1 calc R
C18 C 0.8623(4) 0.9413(5) -0.0462(3) 0.0604(16) Uani 1 1 d .
C19 C 0.8438(5) 1.0406(5) -0.0405(3) 0.0681(17) Uani 1 1 d .
H19A H 0.8279 1.0800 -0.0800 0.082 Uiso 1 1 calc R
C20 C 0.8499(5) 1.0790(4) 0.0258(3) 0.0628(16) Uani 1 1 d .
C21 C 0.8732(5) 1.0224(4) 0.0847(3) 0.0577(15) Uani 1 1 d .
H21A H 0.8771 1.0506 0.1287 0.069 Uiso 1 1 calc R
C22 C 1.1053(4) 0.6657(4) 0.1853(3) 0.0501(13) Uani 1 1 d .
C23 C 1.1895(5) 0.6776(5) 0.1425(3) 0.0660(17) Uani 1 1 d .
H23A H 1.1895 0.7346 0.1169 0.079 Uiso 1 1 calc R
C24 C 1.2742(5) 0.6049(5) 0.1374(4) 0.0748(19) Uani 1 1 d .
C25 C 1.2791(5) 0.5199(5) 0.1771(4) 0.0741(19) Uani 1 1 d .
H25A H 1.3365 0.4717 0.1745 0.089 Uiso 1 1 calc R
C26 C 1.1951(6) 0.5113(5) 0.2200(4) 0.0771(19) Uani 1 1 d .
C27 C 1.1088(5) 0.5811(4) 0.2244(3) 0.0651(16) Uani 1 1 d .
H27A H 1.0529 0.5715 0.2537 0.078 Uiso 1 1 calc R
C28 C 0.9685(4) 0.9619(4) 0.3042(3) 0.0481(13) Uani 1 1 d .
H28A H 0.9995 1.0110 0.3216 0.058 Uiso 1 1 calc R
C29 C 0.8418(4) 1.0854(4) 0.2690(3) 0.0487(13) Uani 1 1 d .
C30 C 0.9049(5) 1.1501(4) 0.2456(3) 0.0543(14) Uani 1 1 d .
H30A H 0.9717 1.1279 0.2290 0.065 Uiso 1 1 calc R
C31 C 0.8672(5) 1.2478(4) 0.2475(3) 0.0629(16) Uani 1 1 d .
C32 C 0.7711(6) 1.2837(5) 0.2701(4) 0.0733(19) Uani 1 1 d .
H32A H 0.7480 1.3498 0.2709 0.088 Uiso 1 1 calc R
C33 C 0.7081(5) 1.2200(5) 0.2919(3) 0.0703(18) Uani 1 1 d .
C34 C 0.7411(4) 1.1210(4) 0.2915(3) 0.0566(15) Uani 1 1 d .
H34A H 0.6966 1.0791 0.3061 0.068 Uiso 1 1 calc R
C35 C 1.0997(4) 0.8523(4) 0.3548(3) 0.0489(13) Uani 1 1 d .
C36 C 1.1023(4) 0.8991(4) 0.4196(3) 0.0566(14) Uani 1 1 d .
H36A H 1.0487 0.9475 0.4336 0.068 Uiso 1 1 calc R
C37 C 1.1843(5) 0.8734(5) 0.4627(3) 0.0670(17) Uani 1 1 d .
C38 C 1.2658(5) 0.8019(5) 0.4443(4) 0.0780(19) Uani 1 1 d .
H38A H 1.3208 0.7848 0.4738 0.094 Uiso 1 1 calc R
C39 C 1.2612(5) 0.7567(5) 0.3792(4) 0.0742(19) Uani 1 1 d .
C40 C 1.1816(5) 0.7807(4) 0.3352(3) 0.0605(15) Uani 1 1 d .
H40A H 1.1819 0.7493 0.2920 0.073 Uiso 1 1 calc R
C41 C 0.7589(4) 0.8340(4) 0.3816(3) 0.0498(13) Uani 1 1 d .
H41A H 0.7185 0.8396 0.4234 0.060 Uiso 1 1 calc R
C42 C 0.6091(4) 0.9046(4) 0.3248(3) 0.0536(14) Uani 1 1 d .
C43 C 0.5664(5) 0.9708(4) 0.3751(3) 0.0619(16) Uani 1 1 d .
H43A H 0.6067 0.9940 0.4080 0.074 Uiso 1 1 calc R
C44 C 0.4598(6) 1.0024(5) 0.3752(4) 0.078(2) Uani 1 1 d .
C45 C 0.3996(5) 0.9705(6) 0.3266(4) 0.085(2) Uani 1 1 d .
H45A H 0.3293 0.9927 0.3273 0.102 Uiso 1 1 calc R
C46 C 0.4442(5) 0.9053(5) 0.2768(4) 0.0743(19) Uani 1 1 d .
C47 C 0.5485(4) 0.8721(5) 0.2755(3) 0.0640(16) Uani 1 1 d .
H47A H 0.5780 0.8277 0.2413 0.077 Uiso 1 1 calc R
C48 C 0.8986(4) 0.7675(4) 0.4503(3) 0.0491(13) Uani 1 1 d .
C49 C 0.8641(4) 0.8139(4) 0.5129(3) 0.0538(14) Uani 1 1 d .
H49A H 0.8096 0.8650 0.5124 0.065 Uiso 1 1 calc R
C50 C 0.9094(5) 0.7857(5) 0.5759(3) 0.0613(16) Uani 1 1 d .
C51 C 0.9914(5) 0.7143(5) 0.5793(3) 0.0737(19) Uani 1 1 d .
H51A H 1.0218 0.6966 0.6223 0.088 Uiso 1 1 calc R
C52 C 1.0284(5) 0.6687(5) 0.5165(4) 0.0701(18) Uani 1 1 d .
C53 C 0.9842(5) 0.6921(4) 0.4524(3) 0.0602(15) Uani 1 1 d .
H53A H 1.0098 0.6592 0.4113 0.072 Uiso 1 1 calc R
C100 C 0.566(2) 0.5864(19) 0.4852(16) 0.335(12) Uiso 1 1 d .
C101 C 0.5922(16) 0.6725(14) 0.4521(10) 0.241(7) Uiso 1 1 d .
C102 C 0.5996(13) 0.5892(11) 0.5569(9) 0.201(6) Uiso 1 1 d .
C103 C 0.6767(9) 0.6982(8) 0.4841(7) 0.138(4) Uiso 1 1 d .
O1 O 0.6971(13) 0.6473(11) 0.5475(8) 0.312(7) Uiso 1 1 d .
C200 C 1.08562(7) 0.49399(6) 0.04131(5) 0.226(7) Uiso 1 1 d G
C201 C 1.02884(7) 0.58340(6) 0.02528(4) 0.260(8) Uiso 1 1 d G
C202 C 0.94309(7) 0.58939(6) -0.01598(4) 0.247(8) Uiso 1 1 d G
N1 N 0.75687(5) 0.75812(5) 0.19034(3) 0.0500(11) Uani 1 1 d G
N2 N 0.84907(5) 0.65786(4) 0.26981(3) 0.0511(11) Uani 1 1 d G
N3 N 0.91285(5) 0.86537(4) 0.14061(3) 0.0478(11) Uani 1 1 d G
N4 N 1.01597(5) 0.73641(4) 0.19174(3) 0.0485(11) Uani 1 1 d G
N5 N 0.87970(4) 0.98456(4) 0.27323(3) 0.0460(10) Uani 1 1 d G
N6 N 1.01480(4) 0.87159(4) 0.31126(3) 0.0471(11) Uani 1 1 d G
N7 N 0.71771(4) 0.86850(5) 0.32193(3) 0.0507(11) Uani 1 1 d G
N8 N 0.85550(5) 0.79170(4) 0.38381(3) 0.0490(11) Uani 1 1 d G
Cl1 Cl 0.68939(5) 0.98075(5) 0.17640(3) 0.1276(8) Uani 1 1 d G
Cl2 Cl 0.82754(7) 1.20299(6) 0.03556(4) 0.1045(7) Uani 1 1 d G
Cl3 Cl 0.85668(8) 0.89054(7) -0.12890(4) 0.0968(6) Uani 1 1 d G
Cl4 Cl 1.37786(7) 0.62120(7) 0.08217(5) 0.1377(11) Uani 1 1 d G
Cl5 Cl 1.19679(7) 0.40573(6) 0.26980(5) 0.1396(10) Uani 1 1 d G
Cl6 Cl 0.58415(6) 1.26141(6) 0.32476(5) 0.1182(8) Uani 1 1 d G
Cl7 Cl 0.94950(7) 1.32639(5) 0.21731(5) 0.0934(6) Uani 1 1 d G
Cl8 Cl 1.36300(6) 0.66737(6) 0.35304(5) 0.1202(8) Uani 1 1 d G
Cl9 Cl 1.18452(6) 0.93016(7) 0.54406(4) 0.1052(7) Uani 1 1 d G
Cl10 Cl 0.36911(6) 0.86684(7) 0.21345(5) 0.1204(8) Uani 1 1 d G
Cl11 Cl 0.40868(6) 1.08903(7) 0.43721(5) 0.1222(9) Uani 1 1 d G
Cl12 Cl 1.13381(7) 0.57655(6) 0.51756(4) 0.1278(9) Uani 1 1 d G
Cl13 Cl 0.85993(7) 0.84303(7) 0.65455(4) 0.0896(6) Uani 1 1 d G
Si1 Si 0.44591(11) 0.21583(9) 0.09981(8) 0.1123(9) Uani 1 1 d G

loop_
_atom_site_aniso_label
_atom_site_aniso_U_11
_atom_site_aniso_U_22
_atom_site_aniso_U_33
_atom_site_aniso_U_23
_atom_site_aniso_U_13
_atom_site_aniso_U_12
Ru1 0.0428(3) 0.0420(3) 0.0444(3) 0.00347(18) -0.00476(19) -0.00538(19)
Ru2 0.0448(3) 0.0416(3) 0.0451(3) 0.00251(19) -0.0040(2) -0.0044(2)
C1 0.055(4) 0.048(3) 0.056(4) -0.001(3) -0.003(3) -0.015(3)
C2 0.083(5) 0.055(4) 0.077(5) 0.015(3) -0.011(4) -0.017(3)
C3 0.097(5) 0.080(5) 0.067(4) 0.007(3) -0.024(4) -0.025(4)
C4 0.061(4) 0.047(3) 0.061(4) 0.002(3) -0.009(3) -0.011(3)
C5 0.075(5) 0.068(4) 0.083(5) -0.015(4) 0.015(4) -0.023(4)
C6 0.096(6) 0.074(5) 0.094(6) -0.026(4) -0.001(5) -0.019(4)
C7 0.064(4) 0.053(4) 0.090(5) 0.006(3) -0.019(4) -0.015(3)
C8 0.053(4) 0.074(5) 0.102(5) -0.009(4) 0.001(4) -0.015(3)
C9 0.067(4) 0.067(4) 0.088(5) -0.021(4) 0.006(4) -0.020(3)
C10 0.084(5) 0.068(5) 0.109(6) -0.005(4) -0.024(4) -0.022(4)
C11 0.098(6) 0.074(5) 0.119(7) -0.003(4) -0.031(5) -0.028(4)
C12 0.193(13) 0.146(10) 0.269(16) -0.089(11) -0.030(12) -0.042(10)
C13 0.192(12) 0.170(10) 0.210(13) 0.089(9) -0.094(10) -0.119(9)
C14 0.140(9) 0.159(9) 0.169(10) 0.025(7) -0.088(8) -0.062(7)
C15 0.053(3) 0.050(3) 0.044(3) 0.000(3) 0.004(3) -0.007(3)
C16 0.045(3) 0.048(3) 0.048(3) 0.002(3) 0.002(2) -0.006(3)
C17 0.056(4) 0.063(4) 0.052(4) -0.002(3) 0.003(3) -0.013(3)
C18 0.052(4) 0.084(5) 0.045(3) 0.001(3) 0.001(3) -0.014(3)
C19 0.071(4) 0.079(5) 0.052(4) 0.017(3) 0.001(3) -0.011(4)
C20 0.064(4) 0.064(4) 0.058(4) 0.017(3) 0.005(3) -0.007(3)
C21 0.069(4) 0.057(4) 0.045(3) 0.007(3) 0.005(3) -0.009(3)
C22 0.051(3) 0.051(3) 0.046(3) -0.003(3) -0.006(3) 0.000(3)
C23 0.056(4) 0.065(4) 0.071(4) 0.011(3) -0.001(3) 0.005(3)
C24 0.054(4) 0.092(5) 0.071(4) 0.005(4) -0.001(3) 0.008(4)
C25 0.064(4) 0.059(4) 0.093(5) 0.002(4) -0.009(4) 0.008(3)
C26 0.074(5) 0.058(4) 0.096(5) 0.017(4) -0.014(4) -0.001(4)
C27 0.065(4) 0.055(4) 0.070(4) 0.006(3) 0.002(3) 0.003(3)
C28 0.052(3) 0.040(3) 0.053(3) 0.004(2) -0.005(3) -0.010(3)
C29 0.052(3) 0.047(3) 0.045(3) -0.002(2) -0.011(3) -0.001(3)
C30 0.056(4) 0.051(4) 0.055(4) 0.000(3) -0.008(3) -0.005(3)
C31 0.076(5) 0.052(4) 0.061(4) 0.001(3) -0.011(3) -0.010(3)
C32 0.083(5) 0.044(4) 0.088(5) 0.003(3) -0.006(4) 0.006(4)
C33 0.068(4) 0.070(5) 0.065(4) -0.002(3) -0.002(3) 0.013(4)
C34 0.055(4) 0.056(4) 0.057(4) 0.003(3) -0.008(3) -0.003(3)
C35 0.043(3) 0.046(3) 0.059(4) 0.004(3) -0.008(3) -0.009(3)
C36 0.051(3) 0.057(4) 0.060(4) -0.001(3) -0.006(3) -0.004(3)
C37 0.069(4) 0.074(4) 0.060(4) 0.003(3) -0.016(3) -0.012(4)
C38 0.075(5) 0.083(5) 0.074(5) 0.007(4) -0.028(4) 0.000(4)
C39 0.059(4) 0.069(4) 0.089(5) 0.004(4) -0.021(4) 0.011(3)
C40 0.058(4) 0.059(4) 0.063(4) -0.005(3) -0.014(3) -0.001(3)
C41 0.050(3) 0.056(3) 0.042(3) 0.002(3) 0.003(3) -0.005(3)
C42 0.044(3) 0.064(4) 0.049(3) 0.013(3) 0.002(3) -0.001(3)
C43 0.050(4) 0.072(4) 0.058(4) 0.008(3) 0.005(3) 0.004(3)
C44 0.066(5) 0.093(5) 0.063(4) 0.011(4) 0.022(4) 0.013(4)
C45 0.042(4) 0.110(6) 0.099(6) 0.031(5) 0.000(4) -0.004(4)
C46 0.054(4) 0.094(5) 0.074(5) 0.022(4) -0.003(3) -0.010(4)
C47 0.047(4) 0.075(4) 0.068(4) 0.008(3) -0.003(3) -0.007(3)
C48 0.048(3) 0.051(3) 0.047(3) 0.009(3) -0.004(3) -0.006(3)
C49 0.049(3) 0.059(4) 0.052(4) 0.005(3) -0.005(3) -0.002(3)
C50 0.058(4) 0.072(4) 0.053(4) -0.002(3) -0.007(3) -0.007(3)
C51 0.077(5) 0.093(5) 0.051(4) 0.018(3) -0.019(3) -0.012(4)
C52 0.062(4) 0.075(4) 0.066(4) 0.016(3) -0.005(3) 0.009(3)
C53 0.063(4) 0.064(4) 0.048(3) 0.004(3) 0.000(3) 0.003(3)
N1 0.052(3) 0.050(3) 0.050(3) 0.001(2) -0.009(2) -0.012(2)
N2 0.054(3) 0.046(3) 0.054(3) 0.007(2) -0.006(2) -0.010(2)
N3 0.050(3) 0.047(3) 0.045(3) 0.004(2) -0.001(2) -0.004(2)
N4 0.056(3) 0.043(3) 0.043(3) 0.002(2) -0.001(2) 0.000(2)
N5 0.046(3) 0.040(2) 0.051(3) 0.004(2) -0.008(2) -0.004(2)
N6 0.044(3) 0.044(3) 0.054(3) 0.004(2) -0.008(2) -0.004(2)
N7 0.040(3) 0.060(3) 0.050(3) 0.005(2) -0.002(2) -0.002(2)
N8 0.041(3) 0.058(3) 0.045(3) 0.006(2) -0.001(2) -0.001(2)
Cl1 0.125(2) 0.130(2) 0.133(2) -0.0042(15) 0.0073(16) -0.0397(16)
Cl2 0.161(2) 0.0562(11) 0.0856(13) 0.0188(9) 0.0138(13) 0.0058(11)
Cl3 0.1124(16) 0.1358(17) 0.0500(10) -0.0103(10) -0.0024(10) -0.0434(13)
Cl4 0.0785(14) 0.160(2) 0.151(2) 0.0542(17) 0.0435(14) 0.0327(15)
Cl5 0.1081(18) 0.0847(15) 0.215(3) 0.0708(16) -0.0015(18) 0.0070(13)
Cl6 0.0894(15) 0.0996(16) 0.148(2) -0.0022(14) 0.0299(14) 0.0283(12)
Cl7 0.1085(15) 0.0565(11) 0.1199(16) 0.0152(10) -0.0161(12) -0.0266(10)
Cl8 0.0824(14) 0.1138(17) 0.147(2) -0.0220(14) -0.0331(13) 0.0437(12)
Cl9 0.1177(17) 0.1237(17) 0.0732(12) -0.0163(11) -0.0375(12) -0.0077(13)
Cl10 0.0707(13) 0.165(2) 0.1328(19) 0.0073(16) -0.0374(13) -0.0329(14)
Cl11 0.0883(15) 0.156(2) 0.1001(16) -0.0162(14) 0.0240(12) 0.0389(14)
Cl12 0.1194(18) 0.1331(19) 0.1029(17) 0.0195(14) -0.0197(14) 0.0625(16)
Cl13 0.0888(13) 0.1195(16) 0.0580(10) -0.0156(10) -0.0116(9) -0.0063(11)
Si1 0.126(2) 0.0902(17) 0.136(2) -0.0070(15) -0.0421(17) -0.0539(16)

loop_
_atom_type_symbol
_atom_type_description
_atom_type_scat_dispersion_real
_atom_type_scat_dispersion_imag
_atom_type_scat_source
C C 0.0033 0.0016 'International Tables Vol C Tables 4.2.6.8 and 6.1.1.4'
H H 0.0000 0.0000 'International Tables Vol C Tables 4.2.6.8 and 6.1.1.4'
N N 0.0061 0.0033 'International Tables Vol C Tables 4.2.6.8 and 6.1.1.4'
Si Si 0.0817 0.0704 'International Tables Vol C Tables 4.2.6.8 and 6.1.1.4'
Cl Cl 0.1484 0.1585 'International Tables Vol C Tables 4.2.6.8 and 6.1.1.4'
Ru Ru -1.2594 0.8363 'International Tables Vol C Tables 4.2.6.8 and 6.1.1.4'
O O 0.0106 0.0060 'International Tables Vol C Tables 4.2.6.8 and 6.1.1.4'

loop_
_geom_angle_atom_site_label_1
_geom_angle_atom_site_label_2
_geom_angle_atom_site_label_3
_geom_angle
_geom_angle_site_symmetry_1
N1 Ru1 N3 87.8 .
N1 Ru1 N7 89.7 .
N3 Ru1 N7 175.0 .
N1 Ru1 N5 175.8 .
N3 Ru1 N5 91.1 .
N7 Ru1 N5 91.1 .
N1 Ru1 Cl1 92.0 .
N3 Ru1 Cl1 92.9 .
N7 Ru1 Cl1 91.5 .
N5 Ru1 Cl1 92.1 .
N1 Ru1 Ru2 87.77(3) .
N3 Ru1 Ru2 88.93(3) .
N7 Ru1 Ru2 86.71(3) .
N5 Ru1 Ru2 88.13(3) .
Cl1 Ru1 Ru2 178.16(3) .
N2 Ru2 N8 89.6 .
N2 Ru2 N6 176.5 .
N8 Ru2 N6 86.9 .
N2 Ru2 N4 92.0 .
N8 Ru2 N4 178.4 .
N6 Ru2 N4 91.5 .
N2 Ru2 Ru1 89.21(3) .
N8 Ru2 Ru1 90.91(3) .
N6 Ru2 Ru1 90.57(3) .
N4 Ru2 Ru1 89.44(3) .
N2 C1 N1 119.6(4) .
N2 C1 C4 121.5(5) .
N1 C1 C4 118.9(5) .
C5 C4 C9 118.4(5) .
C5 C4 C1 121.5(5) .
C9 C4 C1 120.1(5) .
C4 C5 C6 121.2(6) .
C7 C6 C5 120.4(6) .
C6 C7 C8 118.6(6) .
C6 C7 C10 120.5(7) .
C8 C7 C10 120.8(6) .
C7 C8 C9 120.9(6) .
C8 C9 C4 120.5(6) .
C11 C10 C7 179.8(10) .
C10 C11 Si1 179.0(8) .
N3 C15 N4 122.0(4) .
C17 C16 C21 118.7(5) .
C17 C16 N3 122.3(5) .
C21 C16 N3 119.0(4) .
C18 C17 C16 120.5(6) .
C17 C18 C19 121.3(6) .
C17 C18 Cl3 120.0(5) .
C19 C18 Cl3 118.8(5) .
C20 C19 C18 117.5(6) .
C21 C20 C19 122.3(6) .
C21 C20 Cl2 118.5(5) .
C19 C20 Cl2 119.2(5) .
C20 C21 C16 119.8(6) .
C23 C22 C27 118.5(6) .
C23 C22 N4 122.9(5) .
C27 C22 N4 118.5(5) .
C22 C23 C24 120.3(6) .
C23 C24 C25 121.7(6) .
C23 C24 Cl4 119.2(5) .
C25 C24 Cl4 119.1(5) .
C26 C25 C24 116.4(6) .
C25 C26 C27 123.1(6) .
C25 C26 Cl5 118.1(5) .
C27 C26 Cl5 118.8(6) .
C26 C27 C22 120.0(6) .
N5 C28 N6 122.1(4) .
C30 C29 C34 118.8(5) .
C30 C29 N5 121.2(5) .
C34 C29 N5 119.9(5) .
C31 C30 C29 119.3(5) .
C32 C31 C30 123.0(6) .
C32 C31 Cl7 119.4(5) .
C30 C31 Cl7 117.6(5) .
C31 C32 C33 117.9(6) .
C32 C33 C34 122.1(6) .
C32 C33 Cl6 120.4(5) .
C34 C33 Cl6 117.4(5) .
C33 C34 C29 119.0(6) .
C40 C35 C36 118.6(5) .
C40 C35 N6 119.3(5) .
C36 C35 N6 122.0(5) .
C37 C36 C35 119.9(6) .
C36 C37 C38 122.2(6) .
C36 C37 Cl9 119.2(5) .
C38 C37 Cl9 118.6(5) .
C37 C38 C39 116.6(6) .
C40 C39 C38 122.7(6) .
C40 C39 Cl8 118.9(5) .
C38 C39 Cl8 118.3(5) .
C39 C40 C35 119.9(6) .
N8 C41 N7 122.2(4) .
C43 C42 C47 120.4(5) .
C43 C42 N7 120.9(5) .
C47 C42 N7 118.7(5) .
C42 C43 C44 117.9(6) .
C45 C44 C43 121.9(6) .
C45 C44 Cl11 121.2(6) .
C43 C44 Cl11 116.8(6) .
C44 C45 C46 119.0(6) .
C45 C46 C47 120.7(7) .
C45 C46 Cl10 119.4(6) .
C47 C46 Cl10 119.9(6) .
C46 C47 C42 120.0(6) .
C49 C48 N8 124.0(5) .
C49 C48 C53 118.2(5) .
N8 C48 C53 117.8(5) .
C50 C49 C48 120.8(6) .
C51 C50 C49 122.2(6) .
C51 C50 Cl13 118.5(5) .
C49 C50 Cl13 119.3(5) .
C50 C51 C52 117.6(6) .
C53 C52 C51 122.6(6) .
C53 C52 Cl12 117.6(5) .
C51 C52 Cl12 119.7(5) .
C52 C53 C48 118.6(6) .
C102 C100 C101 104(2) .
C103 C101 C100 110(2) .
C100 C102 O1 102.8(16) .
C101 C103 O1 111.3(14) .
C103 O1 C102 102.3(13) .
C202 C200 C201 120.05(8) 2_765
C200 C201 C202 120.0 .
C200 C202 C201 119.95(8) 2_765
C1 N1 C3 119.7(4) .
C1 N1 Ru1 119.7(2) .
C3 N1 Ru1 120.5(3) .
C1 N2 C2 120.0(3) .
C1 N2 Ru2 119.2(2) .
C2 N2 Ru2 120.1(3) .
C15 N3 C16 118.0(3) .
C15 N3 Ru1 118.3(2) .
C16 N3 Ru1 122.9(2) .
C15 N4 C22 118.6(3) .
C15 N4 Ru2 119.0(2) .
C22 N4 Ru2 122.0(2) .
C28 N5 C29 114.7(3) .
C28 N5 Ru1 118.7(2) .
C29 N5 Ru1 126.5(2) .
C28 N6 C35 118.5(3) .
C28 N6 Ru2 118.2(2) .
C35 N6 Ru2 120.1(2) .
C41 N7 C42 117.1(3) .
C41 N7 Ru1 119.2(2) .
C42 N7 Ru1 123.7(2) .
C41 N8 C48 119.3(3) .
C41 N8 Ru2 116.8(2) .
C48 N8 Ru2 123.9(2) .
C13 Si1 C11 107.8(4) .
C13 Si1 C14 108.4(5) .
C11 Si1 C14 104.5(4) .
C13 Si1 C12 113.5(6) .
C11 Si1 C12 109.1(5) .
C14 Si1 C12 113.1(6) .

loop_
_geom_bond_atom_site_label_1
_geom_bond_atom_site_label_2
_geom_bond_distance
_geom_bond_site_symmetry_2
Ru1 N1 2.0484 .
Ru1 N3 2.0910 .
Ru1 N7 2.0993 .
Ru1 N5 2.1148 .
Ru1 Cl1 2.2881 .
Ru1 Ru2 2.3281(7) .
Ru2 N2 2.0400 .
Ru2 N8 2.0602 .
Ru2 N6 2.0685 .
Ru2 N4 2.0703 .
C1 N2 1.322(6) .
C1 N1 1.323(6) .
C1 C4 1.503(7) .
C2 N2 1.475(6) .
C3 N1 1.497(6) .
C4 C5 1.351(8) .
C4 C9 1.386(8) .
C5 C6 1.388(8) .
C6 C7 1.367(9) .
C7 C8 1.370(9) .
C7 C10 1.437(9) .
C8 C9 1.374(8) .
C10 C11 1.191(9) .
C11 Si1 1.839(7) .
C12 Si1 1.868(12) .
C13 Si1 1.834(10) .
C14 Si1 1.867(9) .
C15 N3 1.317(6) .
C15 N4 1.318(5) .
C16 C17 1.386(7) .
C16 C21 1.387(7) .
C16 N3 1.422(5) .
C17 C18 1.374(8) .
C18 C19 1.384(8) .
C18 Cl3 1.731(6) .
C19 C20 1.376(8) .
C20 C21 1.370(8) .
C20 Cl2 1.733(6) .
C22 C23 1.377(8) .
C22 C27 1.385(8) .
C22 N4 1.415(5) .
C23 C24 1.387(8) .
C24 C25 1.394(9) .
C24 Cl4 1.729(7) .
C25 C26 1.366(9) .
C26 C27 1.377(8) .
C26 Cl5 1.743(7) .
C28 N5 1.321(6) .
C28 N6 1.324(5) .
C29 C30 1.388(7) .
C29 C34 1.393(7) .
C29 N5 1.427(5) .
C30 C31 1.384(8) .
C31 C32 1.340(9) .
C31 Cl7 1.750(6) .
C32 C33 1.370(9) .
C33 C34 1.389(8) .
C33 Cl6 1.737(6) .
C35 C40 1.393(7) .
C35 C36 1.399(8) .
C35 N6 1.404(5) .
C36 C37 1.377(8) .
C37 C38 1.382(9) .
C37 Cl9 1.737(6) .
C38 C39 1.396(9) .
C39 C40 1.361(8) .
C39 Cl8 1.743(6) .
C41 N8 1.318(5) .
C41 N7 1.318(5) .
C42 C43 1.375(8) .
C42 C47 1.382(8) .
C42 N7 1.440(6) .
C43 C44 1.405(9) .
C44 C45 1.364(10) .
C44 Cl11 1.734(7) .
C45 C46 1.365(9) .
C46 C47 1.379(8) .
C46 Cl10 1.730(7) .
C48 C49 1.379(7) .
C48 N8 1.409(5) .
C48 C53 1.418(8) .
C49 C50 1.373(8) .
C50 C51 1.353(9) .
C50 Cl13 1.746(6) .
C51 C52 1.384(9) .
C52 C53 1.374(8) .
C52 Cl12 1.739(6) .
C100 C102 1.44(3) .
C100 C101 1.44(3) .
C101 C103 1.391(19) .
C102 O1 1.640(18) .
C103 O1 1.396(16) .
C200 C202 1.3890(18) 2_765
C200 C201 1.3899 .
C201 C202 1.3900 .
C202 C200 1.3890(17) 2_765

loop_
_geom_torsion_atom_site_label_1
_geom_torsion_atom_site_label_2
_geom_torsion_atom_site_label_3
_geom_torsion_atom_site_label_4
_geom_torsion
_geom_torsion_site_symmetry_1
_geom_torsion_site_symmetry_4
N1 Ru1 Ru2 N2 -15.361(17) . .
N3 Ru1 Ru2 N2 -103.20(3) . .
N7 Ru1 Ru2 N2 74.42(3) . .
N5 Ru1 Ru2 N2 165.63(3) . .
Cl1 Ru1 Ru2 N2 66.8(9) . .
N1 Ru1 Ru2 N8 -104.93(3) . .
N3 Ru1 Ru2 N8 167.23(4) . .
N7 Ru1 Ru2 N8 -15.150(17) . .
N5 Ru1 Ru2 N8 76.06(3) . .
Cl1 Ru1 Ru2 N8 -22.8(9) . .
N1 Ru1 Ru2 N6 168.14(3) . .
N3 Ru1 Ru2 N6 80.30(3) . .
N7 Ru1 Ru2 N6 -102.08(3) . .
N5 Ru1 Ru2 N6 -10.868(17) . .
Cl1 Ru1 Ru2 N6 -109.7(9) . .
N1 Ru1 Ru2 N4 76.63(3) . .
N3 Ru1 Ru2 N4 -11.206(17) . .
N7 Ru1 Ru2 N4 166.41(4) . .
N5 Ru1 Ru2 N4 -102.38(3) . .
Cl1 Ru1 Ru2 N4 158.8(9) . .
N2 C1 C4 C5 -85.4(7) . .
N1 C1 C4 C5 93.0(7) . .
N2 C1 C4 C9 94.9(7) . .
N1 C1 C4 C9 -86.7(7) . .
C9 C4 C5 C6 0.5(11) . .
C1 C4 C5 C6 -179.2(6) . .
C4 C5 C6 C7 0.1(12) . .
C5 C6 C7 C8 -1.6(11) . .
C5 C6 C7 C10 -178.4(7) . .
C6 C7 C8 C9 2.4(11) . .
C10 C7 C8 C9 179.2(7) . .
C7 C8 C9 C4 -1.9(11) . .
C5 C4 C9 C8 0.4(10) . .
C1 C4 C9 C8 -179.9(6) . .
C6 C7 C10 C11 143(100) . .
C8 C7 C10 C11 -33(100) . .
C7 C10 C11 Si1 172(100) . .
C21 C16 C17 C18 -0.1(8) . .
N3 C16 C17 C18 178.9(5) . .
C16 C17 C18 C19 -0.3(9) . .
C16 C17 C18 Cl3 179.3(4) . .
C17 C18 C19 C20 0.3(9) . .
Cl3 C18 C19 C20 -179.3(5) . .
C18 C19 C20 C21 0.0(9) . .
C18 C19 C20 Cl2 179.9(5) . .
C19 C20 C21 C16 -0.4(9) . .
Cl2 C20 C21 C16 179.7(4) . .
C17 C16 C21 C20 0.4(8) . .
N3 C16 C21 C20 -178.6(5) . .
C27 C22 C23 C24 2.0(9) . .
N4 C22 C23 C24 -178.9(5) . .
C22 C23 C24 C25 -2.7(11) . .
C22 C23 C24 Cl4 179.0(5) . .
C23 C24 C25 C26 1.4(11) . .
Cl4 C24 C25 C26 179.7(5) . .
C24 C25 C26 C27 0.6(11) . .
C24 C25 C26 Cl5 179.2(5) . .
C25 C26 C27 C22 -1.3(11) . .
Cl5 C26 C27 C22 -179.8(5) . .
C23 C22 C27 C26 0.0(9) . .
N4 C22 C27 C26 -179.2(5) . .
C34 C29 C30 C31 2.0(8) . .
N5 C29 C30 C31 -175.1(5) . .
C29 C30 C31 C32 -0.9(9) . .
C29 C30 C31 Cl7 -179.8(4) . .
C30 C31 C32 C33 -0.3(10) . .
Cl7 C31 C32 C33 178.6(5) . .
C31 C32 C33 C34 0.4(10) . .
C31 C32 C33 Cl6 177.7(5) . .
C32 C33 C34 C29 0.7(9) . .
Cl6 C33 C34 C29 -176.7(4) . .
C30 C29 C34 C33 -1.9(8) . .
N5 C29 C34 C33 175.3(5) . .
C40 C35 C36 C37 -0.5(8) . .
N6 C35 C36 C37 175.8(5) . .
C35 C36 C37 C38 0.0(9) . .
C35 C36 C37 Cl9 -178.4(4) . .
C36 C37 C38 C39 0.2(10) . .
Cl9 C37 C38 C39 178.5(5) . .
C37 C38 C39 C40 0.2(11) . .
C37 C38 C39 Cl8 179.1(5) . .
C38 C39 C40 C35 -0.7(10) . .
Cl8 C39 C40 C35 -179.6(4) . .
C36 C35 C40 C39 0.8(9) . .
N6 C35 C40 C39 -175.5(5) . .
C47 C42 C43 C44 1.1(9) . .
N7 C42 C43 C44 -179.5(5) . .
C42 C43 C44 C45 -1.1(10) . .
C42 C43 C44 Cl11 -177.9(4) . .
C43 C44 C45 C46 0.5(11) . .
Cl11 C44 C45 C46 177.2(5) . .
C44 C45 C46 C47 0.0(11) . .
C44 C45 C46 Cl10 -178.2(5) . .
C45 C46 C47 C42 0.0(10) . .
Cl10 C46 C47 C42 178.3(5) . .
C43 C42 C47 C46 -0.6(9) . .
N7 C42 C47 C46 180.0(5) . .
N8 C48 C49 C50 179.4(5) . .
C53 C48 C49 C50 -2.2(8) . .
C48 C49 C50 C51 2.5(9) . .
C48 C49 C50 Cl13 -177.2(4) . .
C49 C50 C51 C52 -0.8(10) . .
Cl13 C50 C51 C52 178.9(5) . .
C50 C51 C52 C53 -1.2(10) . .
C50 C51 C52 Cl12 179.9(5) . .
C51 C52 C53 C48 1.5(10) . .
Cl12 C52 C53 C48 -179.6(4) . .
C49 C48 C53 C52 0.2(9) . .
N8 C48 C53 C52 178.7(5) . .
C102 C100 C101 C103 28(3) . .
C101 C100 C102 O1 -30(2) . .
C100 C101 C103 O1 -13(2) . .
C101 C103 O1 C102 -6.1(17) . .
C100 C102 O1 C103 22.6(19) . .
C202 C200 C201 C202 0.18(10) 2_765 .
C200 C201 C202 C200 -0.18(9) . 2_765
N2 C1 N1 C3 163.9(4) . .
C4 C1 N1 C3 -14.6(6) . .
N2 C1 N1 Ru1 -12.5(5) . .
C4 C1 N1 Ru1 169.0(4) . .
N3 Ru1 N1 C1 108.9(3) . .
N7 Ru1 N1 C1 -66.8(3) . .
N5 Ru1 N1 C1 33.5(6) . .
Cl1 Ru1 N1 C1 -158.2(3) . .
Ru2 Ru1 N1 C1 19.9(3) . .
N3 Ru1 N1 C3 -67.4(3) . .
N7 Ru1 N1 C3 116.8(3) . .
N5 Ru1 N1 C3 -142.9(6) . .
Cl1 Ru1 N1 C3 25.4(3) . .
Ru2 Ru1 N1 C3 -156.5(3) . .
N1 C1 N2 C2 164.9(4) . .
C4 C1 N2 C2 -16.6(6) . .
N1 C1 N2 Ru2 -5.5(5) . .
C4 C1 N2 Ru2 172.9(4) . .
N8 Ru2 N2 C1 107.4(3) . .
N6 Ru2 N2 C1 102.9(7) . .
N4 Ru2 N2 C1 -72.9(3) . .
Ru1 Ru2 N2 C1 16.5(3) . .
N8 Ru2 N2 C2 -63.0(3) . .
N6 Ru2 N2 C2 -67.5(7) . .
N4 Ru2 N2 C2 116.7(3) . .
Ru1 Ru2 N2 C2 -153.9(3) . .
N4 C15 N3 C16 -178.7(4) . .
N4 C15 N3 Ru1 -9.0(5) . .
C17 C16 N3 C15 48.5(6) . .
C21 C16 N3 C15 -132.5(5) . .
C17 C16 N3 Ru1 -120.7(4) . .
C21 C16 N3 Ru1 58.3(5) . .
N1 Ru1 N3 C15 -73.4(3) . .
N7 Ru1 N3 C15 -14.2(5) . .
N5 Ru1 N3 C15 102.5(3) . .
Cl1 Ru1 N3 C15 -165.3(3) . .
Ru2 Ru1 N3 C15 14.4(3) . .
N1 Ru1 N3 C16 95.8(3) . .
N7 Ru1 N3 C16 154.9(5) . .
N5 Ru1 N3 C16 -88.3(3) . .
Cl1 Ru1 N3 C16 3.9(3) . .
Ru2 Ru1 N3 C16 -176.4(3) . .
N3 C15 N4 C22 -176.0(4) . .
N3 C15 N4 Ru2 -3.8(5) . .
C23 C22 N4 C15 29.3(7) . .
C27 C22 N4 C15 -151.5(5) . .
C23 C22 N4 Ru2 -142.6(4) . .
C27 C22 N4 Ru2 36.5(6) . .
N2 Ru2 N4 C15 101.2(3) . .
N8 Ru2 N4 C15 -90.7(15) . .
N6 Ru2 N4 C15 -78.5(3) . .
Ru1 Ru2 N4 C15 12.0(3) . .
N2 Ru2 N4 C22 -86.9(3) . .
N8 Ru2 N4 C22 81.2(15) . .
N6 Ru2 N4 C22 93.4(3) . .
Ru1 Ru2 N4 C22 -176.1(3) . .
N6 C28 N5 C29 -178.9(4) . .
N6 C28 N5 Ru1 -2.5(5) . .
C30 C29 N5 C28 47.0(6) . .
C34 C29 N5 C28 -130.0(5) . .
C30 C29 N5 Ru1 -129.1(4) . .
C34 C29 N5 Ru1 53.9(5) . .
N1 Ru1 N5 C28 -2.7(6) . .
N3 Ru1 N5 C28 -78.0(3) . .
N7 Ru1 N5 C28 97.6(3) . .
Cl1 Ru1 N5 C28 -170.9(3) . .
Ru2 Ru1 N5 C28 10.9(3) . .
N1 Ru1 N5 C29 173.3(6) . .
N3 Ru1 N5 C29 98.0(3) . .
N7 Ru1 N5 C29 -86.5(3) . .
Cl1 Ru1 N5 C29 5.0(3) . .
Ru2 Ru1 N5 C29 -173.2(3) . .
N5 C28 N6 C35 -169.6(4) . .
N5 C28 N6 Ru2 -10.0(5) . .
C40 C35 N6 C28 -143.5(5) . .
C36 C35 N6 C28 40.3(6) . .
C40 C35 N6 Ru2 57.3(5) . .
C36 C35 N6 Ru2 -119.0(4) . .
N2 Ru2 N6 C28 -71.7(7) . .
N8 Ru2 N6 C28 -76.2(3) . .
N4 Ru2 N6 C28 104.2(3) . .
Ru1 Ru2 N6 C28 14.7(3) . .
N2 Ru2 N6 C35 87.7(7) . .
N8 Ru2 N6 C35 83.2(3) . .
N4 Ru2 N6 C35 -96.5(3) . .
Ru1 Ru2 N6 C35 174.0(3) . .
N8 C41 N7 C42 174.1(4) . .
N8 C41 N7 Ru1 -8.2(5) . .
C43 C42 N7 C41 51.8(6) . .
C47 C42 N7 C41 -128.8(5) . .
C43 C42 N7 Ru1 -125.8(4) . .
C47 C42 N7 Ru1 53.6(6) . .
N1 Ru1 N7 C41 105.2(3) . .
N3 Ru1 N7 C41 46.1(5) . .
N5 Ru1 N7 C41 -70.6(3) . .
Cl1 Ru1 N7 C41 -162.8(3) . .
Ru2 Ru1 N7 C41 17.4(3) . .
N1 Ru1 N7 C42 -77.2(3) . .
N3 Ru1 N7 C42 -136.3(5) . .
N5 Ru1 N7 C42 106.9(3) . .
Cl1 Ru1 N7 C42 14.8(3) . .
Ru2 Ru1 N7 C42 -165.0(3) . .
N7 C41 N8 C48 171.9(4) . .
N7 C41 N8 Ru2 -9.1(5) . .
C49 C48 N8 C41 -25.6(6) . .
C53 C48 N8 C41 156.0(5) . .
C49 C48 N8 Ru2 155.5(4) . .
C53 C48 N8 Ru2 -22.9(6) . .
N2 Ru2 N8 C41 -71.0(3) . .
N6 Ru2 N8 C41 108.7(3) . .
N4 Ru2 N8 C41 120.9(15) . .
Ru1 Ru2 N8 C41 18.2(3) . .
N2 Ru2 N8 C48 107.9(3) . .
N6 Ru2 N8 C48 -72.4(3) . .
N4 Ru2 N8 C48 -60.2(15) . .
Ru1 Ru2 N8 C48 -162.9(3) . .
C10 C11 Si1 C13 169(44) . .
C10 C11 Si1 C14 -76(44) . .
C10 C11 Si1 C12 45(44) . .
